data_4518357
loop_
_publ_author_name
'Redhammer, G\"unther J.'
'Badami, Pavan'
'Meven, Martin'
'Ganschow, Steffen'
'Berendts, Stefan'
'Tippelt, Gerold'
'Rettenwander, Daniel'

_publ_section_title
;
 Wet-Environment-Induced Structural Alterations in Single- and
 Polycrystalline LLZTO Solid Electrolytes Studied by Diffraction
 Techniques
;
_journal_name_full 'ACS Applied Materials &amp; Interfaces'
_journal_paper_doi 10.1021/acsami.0c16016
_journal_year 2020
_chemical_formula_moiety 'La2.89 Li5.34 Ta0.94 Zr1.06 O12'
_chemical_formula_sum 'La2.89 Li5.34 O12 Ta0.94 Zr1.06'
_chemical_formula_weight 897.31
_space_group_IT_number 230
_space_group_name_Hall '-I 4bd 2c 3'
_space_group_name_H-M_alt 'I a -3 d'
_symmetry_cell_setting cubic
_symmetry_Int_Tables_number 230
_symmetry_space_group_name_Hall '-I 4bd 2c 3'
_symmetry_space_group_name_H-M 'I a -3 d'
_audit_conform_dict_location ftp://ftp.iucr.org/pub/cif_core.dic
_audit_conform_dict_name cif_core.dic
_audit_conform_dict_version 2.4.5
_audit_creation_date 2020-05-29T10:27:06-00:00
_audit_creation_method 'WinGX routine CIF_UPDATE'
_cell_angle_alpha 90
_cell_angle_beta 90
_cell_angle_gamma 90
_cell_formula_units_Z 8
_cell_length_a 12.8757(9)
_cell_length_b 12.8757(9)
_cell_length_c 12.8757(9)
_cell_measurement_reflns_used 32066
_cell_measurement_temperature 293(2)
_cell_measurement_theta_max 36.569
_cell_measurement_theta_min 3.876
_cell_measurement_wavelength 0.71073
_cell_volume 2134.6(3)
_computing_cell_refinement 'Bruker APEX2 (Bruker, 2012)'
_computing_data_collection 'Bruker APEX2 (Bruker, 2012)'
_computing_data_reduction 'Bruker APEX2 (Bruker, 2012)'
_computing_molecular_graphics 'Diamonds 3.2g (Brandenburg,2006)'
_computing_publication_material 'WinGX v1.70.01 (Farrugia 2012)'
_computing_structure_refinement 'SHELXL-2012 (Sheldrick, 2012)'
_computing_structure_solution 'SHELXS-2012 (Sheldrick, 2012)'
_diffrn_ambient_temperature 293(2)
_diffrn_measured_fraction_theta_full 1
_diffrn_measured_fraction_theta_max 1
_diffrn_measurement_device '3-circle diffractometer'
_diffrn_measurement_device_type 'SMART APEX'
_diffrn_measurement_method 'rotation, \w-scans at 4 different \f positions'
_diffrn_radiation_monochromator graphite
_diffrn_radiation_probe x-ray
_diffrn_radiation_type MoK\a
_diffrn_radiation_wavelength 0.71073
_diffrn_reflns_av_R_equivalents 0.0277
_diffrn_reflns_av_unetI/netI 0.0065
_diffrn_reflns_Laue_measured_fraction_full 1
_diffrn_reflns_Laue_measured_fraction_max 1
_diffrn_reflns_limit_h_max 21
_diffrn_reflns_limit_h_min -21
_diffrn_reflns_limit_k_max 21
_diffrn_reflns_limit_k_min -21
_diffrn_reflns_limit_l_max 21
_diffrn_reflns_limit_l_min -21
_diffrn_reflns_number 32066
_diffrn_reflns_point_group_measured_fraction_full 1
_diffrn_reflns_point_group_measured_fraction_max 1
_diffrn_reflns_theta_full 25.242
_diffrn_reflns_theta_max 36.569
_diffrn_reflns_theta_min 3.876
_exptl_absorpt_coefficient_mu 21.983
_exptl_absorpt_correction_T_max 0.747
_exptl_absorpt_correction_T_min 0.576
_exptl_absorpt_correction_type multi-scan
_exptl_absorpt_process_details 'multiscan correction with APEX2 software (Bruker 2012)'
_exptl_crystal_colour colourless
_exptl_crystal_density_diffrn 5.584
_exptl_crystal_density_method 'not measured'
_exptl_crystal_description isometric
_exptl_crystal_F_000 3102
_exptl_crystal_size_max 0.08
_exptl_crystal_size_mid 0.08
_exptl_crystal_size_min 0.07
_refine_diff_density_max 0.577
_refine_diff_density_min -0.524
_refine_diff_density_rms 0.134
_refine_ls_extinction_coef 0.000272(19)
_refine_ls_extinction_expression Fc^*^=kFc[1+0.001xFc^2^\l^3^/sin(2\q)]^-1/4^
_refine_ls_extinction_method 'SHELXL-2014/7 (Sheldrick 2014'
_refine_ls_goodness_of_fit_ref 1.389
_refine_ls_matrix_type full
_refine_ls_number_constraints 0
_refine_ls_number_parameters 27
_refine_ls_number_reflns 446
_refine_ls_number_restraints 1
_refine_ls_restrained_S_all 1.387
_refine_ls_R_factor_all 0.0164
_refine_ls_R_factor_gt 0.0157
_refine_ls_shift/su_max 0.001
_refine_ls_shift/su_mean 0
_refine_ls_structure_factor_coef Fsqd
_refine_ls_weighting_details 'w=1/[\s^2^(Fo^2^)+(0.0047P)^2^+17.9709P] where P=(Fo^2^+2Fc^2^)/3'
_refine_ls_weighting_scheme calc
_refine_ls_wR_factor_gt 0.0297
_refine_ls_wR_factor_ref 0.0298
_reflns_Friedel_coverage 0
_reflns_number_gt 434
_reflns_number_total 446
_reflns_threshold_expression 'I > 2\s(I)'
_cod_data_source_file am0c16016_si_003.cif
_cod_data_source_block S-LLZTO_pristine
_cod_original_cell_volume 2134.6(4)
_cod_original_formula_sum 'La2.89 Li5.34 Ta0.94 Zr1.06 O12'
_cod_database_code 4518357
_shelx_shelxl_version_number 2014/7

loop_
_symmetry_equiv_pos_as_xyz
'x, y, z'
'x, -y, -z+1/2'
'-x+1/2, -y, z+1/2'
'-x+1/2, y, -z'
'-y+1/4, x+3/4, z+1/4'
'y+1/4, x+3/4, -z+3/4'
'y+1/4, -x+1/4, z+3/4'
'-y+1/4, -x+1/4, -z+1/4'
'y, z, x'
'-y+1/2, -z, x+1/2'
'y, -z, -x+1/2'
'-y+1/2, z, -x'
'-z+1/4, y+3/4, x+1/4'
'-z+1/4, -y+1/4, -x+1/4'
'z+1/4, -y+1/4, x+3/4'
'z+1/4, y+3/4, -x+3/4'
'z, x, y'
'-z, x+1/2, -y+1/2'
'-z, -x+1/2, y'
'z, -x, -y+1/2'
'-x+1/4, -z+1/4, -y+1/4'
'-x+1/4, z+3/4, y+1/4'
'x+3/4, -z+3/4, y+1/4'
'x+1/4, z+3/4, -y+3/4'
'x+1/2, y+1/2, z+1/2'
'x+1/2, -y+1/2, -z+1'
'-x+1, -y+1/2, z+1'
'-x+1, y+1/2, -z+1/2'
'-y+3/4, x+5/4, z+3/4'
'y+3/4, x+5/4, -z+5/4'
'y+3/4, -x+3/4, z+5/4'
'-y+3/4, -x+3/4, -z+3/4'
'y+1/2, z+1/2, x+1/2'
'-y+1, -z+1/2, x+1'
'y+1/2, -z+1/2, -x+1'
'-y+1, z+1/2, -x+1/2'
'-z+3/4, y+5/4, x+3/4'
'-z+3/4, -y+3/4, -x+3/4'
'z+3/4, -y+3/4, x+5/4'
'z+3/4, y+5/4, -x+5/4'
'z+1/2, x+1/2, y+1/2'
'-z+1/2, x+1, -y+1'
'-z+1/2, -x+1, y+1/2'
'z+1/2, -x+1/2, -y+1'
'-x+3/4, -z+3/4, -y+3/4'
'-x+3/4, z+5/4, y+3/4'
'x+5/4, -z+5/4, y+3/4'
'x+3/4, z+5/4, -y+5/4'
'-x, -y, -z'
'-x, y, z-1/2'
'x-1/2, y, -z-1/2'
'x-1/2, -y, z'
'y-1/4, -x-3/4, -z-1/4'
'-y-1/4, -x-3/4, z-3/4'
'-y-1/4, x-1/4, -z-3/4'
'y-1/4, x-1/4, z-1/4'
'-y, -z, -x'
'y-1/2, z, -x-1/2'
'-y, z, x-1/2'
'y-1/2, -z, x'
'z-1/4, -y-3/4, -x-1/4'
'z-1/4, y-1/4, x-1/4'
'-z-1/4, y-1/4, -x-3/4'
'-z-1/4, -y-3/4, x-3/4'
'-z, -x, -y'
'z, -x-1/2, y-1/2'
'z, x-1/2, -y'
'-z, x, y-1/2'
'x-1/4, z-1/4, y-1/4'
'x-1/4, -z-3/4, -y-1/4'
'-x-3/4, z-3/4, -y-1/4'
'-x-1/4, -z-3/4, y-3/4'
'-x+1/2, -y+1/2, -z+1/2'
'-x+1/2, y+1/2, z'
'x, y+1/2, -z'
'x, -y+1/2, z+1/2'
'y+1/4, -x-1/4, -z+1/4'
'-y+1/4, -x-1/4, z-1/4'
'-y+1/4, x+1/4, -z-1/4'
'y+1/4, x+1/4, z+1/4'
'-y+1/2, -z+1/2, -x+1/2'
'y, z+1/2, -x'
'-y+1/2, z+1/2, x'
'y, -z+1/2, x+1/2'
'z+1/4, -y-1/4, -x+1/4'
'z+1/4, y+1/4, x+1/4'
'-z+1/4, y+1/4, -x-1/4'
'-z+1/4, -y-1/4, x-1/4'
'-z+1/2, -x+1/2, -y+1/2'
'z+1/2, -x, y'
'z+1/2, x, -y+1/2'
'-z+1/2, x+1/2, y'
'x+1/4, z+1/4, y+1/4'
'x+1/4, -z-1/4, -y+1/4'
'-x-1/4, z-1/4, -y+1/4'
'-x+1/4, -z-1/4, y-1/4'

loop_
_atom_site_label
_atom_site_type_symbol
_atom_site_fract_x
_atom_site_fract_y
_atom_site_fract_z
_atom_site_U_iso_or_equiv
_atom_site_adp_type
_atom_site_occupancy
_atom_site_site_symmetry_order
_atom_site_calc_flag
_atom_site_refinement_flags_posn
_atom_site_refinement_flags_adp
_atom_site_refinement_flags_occupancy
_atom_site_disorder_assembly
_atom_site_disorder_group
La1 La 0.125 0 0.25 0.00843(8) Uani 0.963(7) 4 d S T . . .
Zr1 Zr 0 0 0 0.00571(10) Uani 0.530(9) 6 d S T P . .
Ta1 Ta 0 0 0 0.00571(10) Uani 0.470(9) 6 d S T P . .
O1 O 0.10269(14) 0.19751(14) 0.28047(14) 0.0129(4) Uani 1 1 d . . . . .
Li1 Li 0.375 0 0.25 0.057(10) Uani 0.71(8) 4 d S T . . .
Li2 Li 0.1495(12) 0.1760(13) 0.4378(13) 0.012(5) Uiso 0.27(2) 1 d . . . . .

loop_
_atom_site_aniso_label
_atom_site_aniso_U_11
_atom_site_aniso_U_22
_atom_site_aniso_U_33
_atom_site_aniso_U_23
_atom_site_aniso_U_13
_atom_site_aniso_U_12
La1 0.01030(12) 0.00749(9) 0.00749(9) 0.00225(8) 0 0
Zr1 0.00571(10) 0.00571(10) 0.00571(10) -0.00002(5) -0.00002(5) -0.00002(5)
Ta1 0.00571(10) 0.00571(10) 0.00571(10) -0.00002(5) -0.00002(5) -0.00002(5)
O1 0.0108(8) 0.0139(8) 0.0139(8) 0.0010(6) 0.0003(6) -0.0004(6)
Li1 0.025(11) 0.072(14) 0.072(14) 0 0 0

loop_
_atom_type_symbol
_atom_type_description
_atom_type_scat_dispersion_real
_atom_type_scat_dispersion_imag
_atom_type_scat_source
Li Li -0.0003 0.0001 'International Tables Vol C Tables 4.2.6.8 and 6.1.1.4'
O O 0.0106 0.006 'International Tables Vol C Tables 4.2.6.8 and 6.1.1.4'
Ta Ta -0.7052 6.5227 'International Tables Vol C Tables 4.2.6.8 and 6.1.1.4'
Zr Zr -2.9673 0.5597 'International Tables Vol C Tables 4.2.6.8 and 6.1.1.4'
La La -0.2871 2.4523 'International Tables Vol C Tables 4.2.6.8 and 6.1.1.4'

loop_
_geom_angle_atom_site_label_1
_geom_angle_atom_site_label_2
_geom_angle_atom_site_label_3
_geom_angle
_geom_angle_site_symmetry_1
_geom_angle_site_symmetry_3
_geom_angle_publ_flag
O1 La1 O1 110.94(9) 14 17 ?
O1 La1 O1 158.87(8) 14 20 ?
O1 La1 O1 73.14(9) 17 20 ?
O1 La1 O1 73.14(9) 14 13_545 ?
O1 La1 O1 158.87(8) 17 13_545 ?
O1 La1 O1 110.94(9) 20 13_545 ?
O1 La1 O1 74.03(7) 14 . ?
O1 La1 O1 66.99(8) 17 . ?
O1 La1 O1 124.69(4) 20 . ?
O1 La1 O1 95.56(5) 13_545 . ?
O1 La1 O1 124.69(4) 14 22_545 ?
O1 La1 O1 95.56(5) 17 22_545 ?
O1 La1 O1 74.03(7) 20 22_545 ?
O1 La1 O1 66.99(8) 13_545 22_545 ?
O1 La1 O1 73.42(8) . 22_545 ?
O1 La1 O1 95.56(5) 14 2 ?
O1 La1 O1 124.69(4) 17 2 ?
O1 La1 O1 66.99(8) 20 2 ?
O1 La1 O1 74.03(7) 13_545 2 ?
O1 La1 O1 167.26(8) . 2 ?
O1 La1 O1 108.05(8) 22_545 2 ?
O1 La1 O1 66.99(8) 14 21 ?
O1 La1 O1 74.03(7) 17 21 ?
O1 La1 O1 95.56(5) 20 21 ?
O1 La1 O1 124.69(4) 13_545 21 ?
O1 La1 O1 108.05(8) . 21 ?
O1 La1 O1 167.26(8) 22_545 21 ?
O1 La1 O1 73.42(8) 2 21 ?
O1 La1 Li2 148.0(3) 14 81 ?
O1 La1 Li2 44.3(3) 17 81 ?
O1 La1 Li2 48.3(3) 20 81 ?
O1 La1 Li2 122.2(3) 13_545 81 ?
O1 La1 Li2 76.5(3) . 81 ?
O1 La1 Li2 55.8(3) 22_545 81 ?
O1 La1 Li2 115.1(3) 2 81 ?
O1 La1 Li2 111.8(3) 21 81 ?
O1 La1 Li2 44.3(3) 14 56 ?
O1 La1 Li2 148.0(3) 17 56 ?
O1 La1 Li2 122.2(3) 20 56 ?
O1 La1 Li2 48.3(3) 13_545 56 ?
O1 La1 Li2 111.8(3) . 56 ?
O1 La1 Li2 115.1(3) 22_545 56 ?
O1 La1 Li2 55.8(3) 2 56 ?
O1 La1 Li2 76.5(3) 21 56 ?
Li2 La1 Li2 166.6(6) 81 56 ?
O1 La1 Li2 122.2(3) 14 83_545 ?
O1 La1 Li2 48.3(3) 17 83_545 ?
O1 La1 Li2 44.3(3) 20 83_545 ?
O1 La1 Li2 148.0(3) 13_545 83_545 ?
O1 La1 Li2 115.2(3) . 83_545 ?
O1 La1 Li2 111.8(3) 22_545 83_545 ?
O1 La1 Li2 76.5(3) 2 83_545 ?
O1 La1 Li2 55.8(3) 21 83_545 ?
Li2 La1 Li2 61.4(6) 81 83_545 ?
Li2 La1 Li2 120.4(6) 56 83_545 ?
O1 La1 Li2 48.3(3) 14 53_566 ?
O1 La1 Li2 122.2(3) 17 53_566 ?
O1 La1 Li2 148.0(3) 20 53_566 ?
O1 La1 Li2 44.3(3) 13_545 53_566 ?
O1 La1 Li2 55.8(3) . 53_566 ?
O1 La1 Li2 76.5(3) 22_545 53_566 ?
O1 La1 Li2 111.8(3) 2 53_566 ?
O1 La1 Li2 115.1(3) 21 53_566 ?
Li2 La1 Li2 120.4(6) 81 53_566 ?
Li2 La1 Li2 61.4(6) 56 53_566 ?
Li2 La1 Li2 166.6(6) 83_545 53_566 ?
O1 Zr1 O1 180.00(14) 69 21 ?
O1 Zr1 O1 86.28(8) 69 62 ?
O1 Zr1 O1 93.72(8) 21 62 ?
O1 Zr1 O1 93.72(8) 69 14 ?
O1 Zr1 O1 86.28(8) 21 14 ?
O1 Zr1 O1 180.00(14) 62 14 ?
O1 Zr1 O1 86.28(8) 69 56 ?
O1 Zr1 O1 93.72(8) 21 56 ?
O1 Zr1 O1 86.28(8) 62 56 ?
O1 Zr1 O1 93.72(8) 14 56 ?
O1 Zr1 O1 93.72(8) 69 8 ?
O1 Zr1 O1 86.28(8) 21 8 ?
O1 Zr1 O1 93.72(8) 62 8 ?
O1 Zr1 O1 86.28(8) 14 8 ?
O1 Zr1 O1 180.00(10) 56 8 ?
O1 Zr1 Li2 133.3(3) 69 62 ?
O1 Zr1 Li2 46.7(3) 21 62 ?
O1 Zr1 Li2 47.2(3) 62 62 ?
O1 Zr1 Li2 132.8(3) 14 62 ?
O1 Zr1 Li2 93.2(3) 56 62 ?
O1 Zr1 Li2 86.8(3) 8 62 ?
O1 Zr1 Li2 46.7(3) 69 14 ?
O1 Zr1 Li2 133.3(3) 21 14 ?
O1 Zr1 Li2 132.8(3) 62 14 ?
O1 Zr1 Li2 47.2(3) 14 14 ?
O1 Zr1 Li2 86.8(3) 56 14 ?
O1 Zr1 Li2 93.2(3) 8 14 ?
Li2 Zr1 Li2 180.0(4) 62 14 ?
O1 Zr1 Li2 93.2(3) 69 56 ?
O1 Zr1 Li2 86.8(3) 21 56 ?
O1 Zr1 Li2 133.3(3) 62 56 ?
O1 Zr1 Li2 46.7(3) 14 56 ?
O1 Zr1 Li2 47.2(3) 56 56 ?
O1 Zr1 Li2 132.8(3) 8 56 ?
Li2 Zr1 Li2 119.88(4) 62 56 ?
Li2 Zr1 Li2 60.12(4) 14 56 ?
O1 Zr1 Li2 86.8(3) 69 8 ?
O1 Zr1 Li2 93.2(3) 21 8 ?
O1 Zr1 Li2 46.7(3) 62 8 ?
O1 Zr1 Li2 133.3(3) 14 8 ?
O1 Zr1 Li2 132.8(3) 56 8 ?
O1 Zr1 Li2 47.2(3) 8 8 ?
Li2 Zr1 Li2 60.12(4) 62 8 ?
Li2 Zr1 Li2 119.88(4) 14 8 ?
Li2 Zr1 Li2 180 56 8 ?
O1 Zr1 Li2 47.2(3) 69 69 ?
O1 Zr1 Li2 132.8(3) 21 69 ?
O1 Zr1 Li2 93.2(3) 62 69 ?
O1 Zr1 Li2 86.8(3) 14 69 ?
O1 Zr1 Li2 133.3(3) 56 69 ?
O1 Zr1 Li2 46.7(3) 8 69 ?
Li2 Zr1 Li2 119.88(4) 62 69 ?
Li2 Zr1 Li2 60.12(4) 14 69 ?
Li2 Zr1 Li2 119.88(4) 56 69 ?
Li2 Zr1 Li2 60.12(4) 8 69 ?
O1 Zr1 Li2 132.8(3) 69 21 ?
O1 Zr1 Li2 47.2(3) 21 21 ?
O1 Zr1 Li2 86.8(3) 62 21 ?
O1 Zr1 Li2 93.2(3) 14 21 ?
O1 Zr1 Li2 46.7(3) 56 21 ?
O1 Zr1 Li2 133.3(3) 8 21 ?
Li2 Zr1 Li2 60.12(4) 62 21 ?
Li2 Zr1 Li2 119.88(4) 14 21 ?
Li2 Zr1 Li2 60.12(4) 56 21 ?
Li2 Zr1 Li2 119.88(4) 8 21 ?
Li2 Zr1 Li2 180.0(4) 69 21 ?
Li2 O1 Li1 51.7(5) 22_545 9 ?
Li2 O1 Ta1 103.1(5) 22_545 8 ?
Li1 O1 Ta1 129.94(10) 9 8 ?
Li2 O1 Zr1 103.1(5) 22_545 8 ?
Li1 O1 Zr1 129.94(10) 9 8 ?
Ta1 O1 Zr1 0 8 8 ?
Li2 O1 Li2 78.1(7) 22_545 89 ?
Li1 O1 Li2 48.2(5) 9 89 ?
Ta1 O1 Li2 88.4(4) 8 89 ?
Zr1 O1 Li2 88.4(4) 8 89 ?
Li2 O1 Li2 17.8(8) 22_545 . ?
Li1 O1 Li2 68.8(4) 9 . ?
Ta1 O1 Li2 87.9(4) 8 . ?
Zr1 O1 Li2 87.9(4) 8 . ?
Li2 O1 Li2 86.49(8) 89 . ?
Li2 O1 Li2 73.9(6) 22_545 91_455 ?
Li1 O1 Li2 45.5(4) 9 91_455 ?
Ta1 O1 Li2 175.4(4) 8 91_455 ?
Zr1 O1 Li2 175.4(4) 8 91_455 ?
Li2 O1 Li2 87.6(6) 89 91_455 ?
Li2 O1 Li2 89.7(8) . 91_455 ?
Li2 O1 La1 144.2(5) 22_545 9 ?
Li1 O1 La1 92.77(7) 9 9 ?
Ta1 O1 La1 104.33(7) 8 9 ?
Zr1 O1 La1 104.33(7) 8 9 ?
Li2 O1 La1 80.2(4) 89 9 ?
Li2 O1 La1 161.5(4) . 9 ?
Li2 O1 La1 77.1(4) 91_455 9 ?
Li2 O1 La1 95.0(5) 22_545 . ?
Li1 O1 La1 121.21(8) 9 . ?
Ta1 O1 La1 101.07(7) 8 . ?
Zr1 O1 La1 101.07(7) 8 . ?
Li2 O1 La1 169.4(5) 89 . ?
Li2 O1 La1 89.1(4) . . ?
Li2 O1 La1 82.8(4) 91_455 . ?
La1 O1 La1 101.74(7) 9 . ?
Li2 O1 Li2 78.5(7) 22_545 53_566 ?
Li1 O1 Li2 58.2(3) 9 53_566 ?
Ta1 O1 Li2 170.7(4) 8 53_566 ?
Zr1 O1 Li2 170.7(4) 8 53_566 ?
Li2 O1 Li2 100.9(5) 89 53_566 ?
Li2 O1 Li2 92.0(4) . 53_566 ?
Li2 O1 Li2 13.4(6) 91_455 53_566 ?
La1 O1 Li2 78.1(4) 9 53_566 ?
La1 O1 Li2 69.7(3) . 53_566 ?
Li2 O1 Li2 84.81(17) 22_545 79_556 ?
Li1 O1 Li2 57.5(4) 9 79_556 ?
Ta1 O1 Li2 80.5(4) 8 79_556 ?
Zr1 O1 Li2 80.5(4) 8 79_556 ?
Li2 O1 Li2 9.3(8) 89 79_556 ?
Li2 O1 Li2 91.2(5) . 79_556 ?
Li2 O1 Li2 95.6(5) 91_455 79_556 ?
La1 O1 Li2 77.5(3) 9 79_556 ?
La1 O1 Li2 178.4(4) . 79_556 ?
Li2 O1 Li2 108.7(4) 53_566 79_556 ?
Li2 Li1 Li2 133.3(12) 83_545 81 ?
Li2 Li1 Li2 99.0(4) 83_545 7_554 ?
Li2 Li1 Li2 99.0(4) 81 7_554 ?
Li2 Li1 Li2 99.0(4) 83_545 6_545 ?
Li2 Li1 Li2 99.0(4) 81 6_545 ?
Li2 Li1 Li2 133.3(12) 7_554 6_545 ?
Li2 Li1 O1 163.5(6) 83_545 64_666 ?
Li2 Li1 O1 62.9(6) 81 64_666 ?
Li2 Li1 O1 78.8(6) 7_554 64_666 ?
Li2 Li1 O1 72.0(6) 6_545 64_666 ?
Li2 Li1 O1 72.0(6) 83_545 20 ?
Li2 Li1 O1 78.8(6) 81 20 ?
Li2 Li1 O1 163.5(6) 7_554 20 ?
Li2 Li1 O1 62.9(6) 6_545 20 ?
O1 Li1 O1 113.70(6) 64_666 20 ?
Li2 Li1 O1 78.8(6) 83_545 17 ?
Li2 Li1 O1 72.0(6) 81 17 ?
Li2 Li1 O1 62.9(6) 7_554 17 ?
Li2 Li1 O1 163.5(6) 6_545 17 ?
O1 Li1 O1 113.70(6) 64_666 17 ?
O1 Li1 O1 101.32(11) 20 17 ?
Li2 Li1 O1 62.9(6) 83_545 63_656 ?
Li2 Li1 O1 163.5(6) 81 63_656 ?
Li2 Li1 O1 72.0(6) 7_554 63_656 ?
Li2 Li1 O1 78.8(6) 6_545 63_656 ?
O1 Li1 O1 101.32(11) 64_666 63_656 ?
O1 Li1 O1 113.70(6) 20 63_656 ?
O1 Li1 O1 113.70(6) 17 63_656 ?
Li2 Li1 Li2 5.7(10) 83_545 63_656 ?
Li2 Li1 Li2 135.7(8) 81 63_656 ?
Li2 Li1 Li2 93.4(8) 7_554 63_656 ?
Li2 Li1 Li2 102.8(8) 6_545 63_656 ?
O1 Li1 Li2 161.3(4) 64_666 63_656 ?
O1 Li1 Li2 77.6(4) 20 63_656 ?
O1 Li1 Li2 76.5(4) 17 63_656 ?
O1 Li1 Li2 60.0(4) 63_656 63_656 ?
Li2 Li1 Li2 135.7(8) 83_545 64_666 ?
Li2 Li1 Li2 5.7(10) 81 64_666 ?
Li2 Li1 Li2 102.8(8) 7_554 64_666 ?
Li2 Li1 Li2 93.4(8) 6_545 64_666 ?
O1 Li1 Li2 60.0(4) 64_666 64_666 ?
O1 Li1 Li2 76.5(4) 20 64_666 ?
O1 Li1 Li2 77.6(4) 17 64_666 ?
O1 Li1 Li2 161.3(4) 63_656 64_666 ?
Li2 Li1 Li2 138.7(8) 63_656 64_666 ?
Li2 Li1 Li2 102.8(8) 83_545 17 ?
Li2 Li1 Li2 93.4(8) 81 17 ?
Li2 Li1 Li2 5.7(10) 7_554 17 ?
Li2 Li1 Li2 135.7(8) 6_545 17 ?
O1 Li1 Li2 76.5(4) 64_666 17 ?
O1 Li1 Li2 161.3(4) 20 17 ?
O1 Li1 Li2 60.0(4) 17 17 ?
O1 Li1 Li2 77.6(4) 63_656 17 ?
Li2 Li1 Li2 97.1(3) 63_656 17 ?
Li2 Li1 Li2 97.1(3) 64_666 17 ?
Li2 Li1 Li2 93.4(8) 83_545 20 ?
Li2 Li1 Li2 102.8(8) 81 20 ?
Li2 Li1 Li2 135.7(8) 7_554 20 ?
Li2 Li1 Li2 5.7(10) 6_545 20 ?
O1 Li1 Li2 77.6(4) 64_666 20 ?
O1 Li1 Li2 60.0(4) 20 20 ?
O1 Li1 Li2 161.3(4) 17 20 ?
O1 Li1 Li2 76.5(4) 63_656 20 ?
Li2 Li1 Li2 97.1(3) 63_656 20 ?
Li2 Li1 Li2 97.1(3) 64_666 20 ?
Li2 Li1 Li2 138.7(8) 17 20 ?
Li2 Li2 Li1 160(4) 22_545 5_545 ?
Li2 Li2 O1 103(2) 22_545 22_545 ?
Li1 Li2 O1 65.4(6) 5_545 22_545 ?
Li2 Li2 O1 140(3) 22_545 81 ?
Li1 Li2 O1 59.8(5) 5_545 81 ?
O1 Li2 O1 107.2(7) 22_545 81 ?
Li2 Li2 O1 59(2) 22_545 . ?
Li1 Li2 O1 137.0(9) 5_545 . ?
O1 Li2 O1 100.8(7) 22_545 . ?
O1 Li2 O1 89.7(7) 81 . ?
Li2 Li2 O1 114.4(14) 22_545 84 ?
Li1 Li2 O1 55.7(5) 5_545 84 ?
O1 Li2 O1 100.8(7) 22_545 84 ?
O1 Li2 O1 85.0(5) 81 84 ?
O1 Li2 O1 158.3(9) . 84 ?
Li2 Li2 Li1 14(3) 22_545 9 ?
Li1 Li2 Li1 171.7(10) 5_545 9 ?
O1 Li2 Li1 115.1(7) 22_545 9 ?
O1 Li2 Li1 125.8(8) 81 9 ?
O1 Li2 Li1 51.2(4) . 9 ?
O1 Li2 Li1 117.0(7) 84 9 ?
Li2 Li2 Li2 120(3) 22_545 61_566 ?
Li1 Li2 Li2 40.5(2) 5_545 61_566 ?
O1 Li2 Li2 55.1(8) 22_545 61_566 ?
O1 Li2 Li2 99.3(4) 81 61_566 ?
O1 Li2 Li2 155.8(12) . 61_566 ?
O1 Li2 Li2 45.7(4) 84 61_566 ?
Li1 Li2 Li2 132.3(9) 9 61_566 ?
Li2 Li2 Li2 149.4(7) 22_545 64_666 ?
Li1 Li2 Li2 40.5(2) 5_545 64_666 ?
O1 Li2 Li2 60.4(7) 22_545 64_666 ?
O1 Li2 Li2 46.8(4) 81 64_666 ?
O1 Li2 Li2 96.7(9) . 64_666 ?
O1 Li2 Li2 94.9(5) 84 64_666 ?
Li1 Li2 Li2 147.6(9) 9 64_666 ?
Li2 Li2 Li2 74.2(7) 61_566 64_666 ?
Li2 Li2 O1 52.3(12) 22_545 79_556 ?
Li1 Li2 O1 129.8(8) 5_545 79_556 ?
O1 Li2 O1 147.8(8) 22_545 79_556 ?
O1 Li2 O1 104.6(7) 81 79_556 ?
O1 Li2 O1 84.3(5) . 79_556 ?
O1 Li2 O1 76.8(5) 84 79_556 ?
Li1 Li2 O1 45.3(3) 9 79_556 ?
Li2 Li2 O1 114.5(8) 61_566 79_556 ?
Li2 Li2 O1 151.3(10) 64_666 79_556 ?
Li2 Li2 O1 31(3) 22_545 53_566 ?
Li1 Li2 O1 129.4(9) 5_545 53_566 ?
O1 Li2 O1 80.6(6) 22_545 53_566 ?
O1 Li2 O1 170.6(8) 81 53_566 ?
O1 Li2 O1 83.5(5) . 53_566 ?
O1 Li2 O1 99.0(6) 84 53_566 ?
Li1 Li2 O1 44.9(3) 9 53_566 ?
Li2 Li2 O1 89.5(9) 61_566 53_566 ?
Li2 Li2 O1 140.4(10) 64_666 53_566 ?
O1 Li2 O1 68.4(4) 79_556 53_566 ?
Li2 Li2 Ta1 99(3) 22_545 8 ?
Li1 Li2 Ta1 100.6(7) 5_545 8 ?
O1 Li2 Ta1 112.9(7) 22_545 8 ?
O1 Li2 Ta1 44.9(3) 81 8 ?
O1 Li2 Ta1 44.9(3) . 8 ?
O1 Li2 Ta1 125.0(7) 84 8 ?
Li1 Li2 Ta1 86.8(5) 9 8 ?
Li2 Li2 Ta1 140.9(6) 61_566 8 ?
Li2 Li2 Ta1 68.8(7) 64_666 8 ?
O1 Li2 Ta1 93.3(5) 79_556 8 ?
O1 Li2 Ta1 127.5(6) 53_566 8 ?

loop_
_geom_bond_atom_site_label_1
_geom_bond_atom_site_label_2
_geom_bond_distance
_geom_bond_site_symmetry_2
_geom_bond_publ_flag
La1 O1 2.4924(19) 14 ?
La1 O1 2.4924(19) 17 ?
La1 O1 2.4924(19) 20 ?
La1 O1 2.4924(19) 13_545 ?
La1 O1 2.5891(19) . ?
La1 O1 2.5891(19) 22_545 ?
La1 O1 2.5891(19) 2 ?
La1 O1 2.5891(19) 21 ?
La1 Li2 2.980(17) 81 ?
La1 Li2 2.980(17) 56 ?
La1 Li2 2.980(17) 83_545 ?
La1 Li2 2.980(17) 53_566 ?
Zr1 O1 2.0514(18) 69 ?
Zr1 O1 2.0514(18) 21 ?
Zr1 O1 2.0514(18) 62 ?
Zr1 O1 2.0514(18) 14 ?
Zr1 O1 2.0514(18) 56 ?
Zr1 O1 2.0514(18) 8 ?
Zr1 Li2 2.903(17) 62 ?
Zr1 Li2 2.903(17) 14 ?
Zr1 Li2 2.903(17) 56 ?
Zr1 Li2 2.903(17) 8 ?
Zr1 Li2 2.903(17) 69 ?
Zr1 Li2 2.903(17) 21 ?
O1 Li2 1.878(17) 22_545 ?
O1 Li1 1.9200(19) 9 ?
O1 Ta1 2.0514(18) 8 ?
O1 Zr1 2.0514(18) 8 ?
O1 Li2 2.113(16) 89 ?
O1 Li2 2.132(16) . ?
O1 Li2 2.280(16) 91_455 ?
O1 La1 2.4924(19) 9 ?
O1 Li2 2.627(16) 53_566 ?
O1 Li2 2.659(16) 79_556 ?
Li1 Li2 1.657(15) 83_545 ?
Li1 Li2 1.657(15) 81 ?
Li1 Li2 1.657(15) 7_554 ?
Li1 Li2 1.657(15) 6_545 ?
Li1 O1 1.9201(19) 64_666 ?
Li1 O1 1.9201(19) 20 ?
Li1 O1 1.9201(19) 17 ?
Li1 O1 1.9201(19) 63_656 ?
Li1 Li2 2.296(15) 63_656 ?
Li1 Li2 2.296(15) 64_666 ?
Li1 Li2 2.296(15) 17 ?
Li1 Li2 2.296(15) 20 ?
Li2 Li2 0.67(3) 22_545 ?
Li2 Li1 1.657(15) 5_545 ?
Li2 O1 1.878(17) 22_545 ?
Li2 O1 2.113(16) 81 ?
Li2 O1 2.280(16) 84 ?
Li2 Li1 2.296(15) 9 ?
Li2 Li2 2.52(3) 61_566 ?
Li2 Li2 2.52(3) 64_666 ?
Li2 O1 2.627(16) 79_556 ?
Li2 O1 2.659(16) 53_566 ?
Li2 Ta1 2.903(17) 8 ?
